data_2001549
loop_
_publ_author_name
'Ianelli, S.'
'Nardelli, M.'
'Belletti, D.'
'Jamart-Gr\'egoire, B.'
'Brosse, N.'
'Caub\`ere, P.'

_publ_section_title
;
 Synthesis and structure of strained polycyclic cyclobutane-containing
 derivatives
;
_journal_issue 7
_journal_name_full 'Acta Crystallographica Section C'
_journal_page_first 1388
_journal_page_last 1392
_journal_paper_doi 10.1107/S0108270193000319
_journal_volume 49
_journal_year 1993
_chemical_formula_analytical ' C12 H20 O3         '
_chemical_formula_sum 'C12 H20 O3'
_chemical_formula_weight 212.29
_chemical_name_systematic
;
Cis,anti,cis-8-methoxytricyclo[6.3.0.0^2,7^]undecan-2,3-diol
;
_space_group_IT_number 4
_symmetry_cell_setting monoclinic
_symmetry_space_group_name_Hall 'P 2yb'
_symmetry_space_group_name_H-M 'P 1 21 1'
_atom_type_scat_source 'IntTabIV Tables 2.2A, 2.3.1 (O, C) and 2.2C (H)'
_cell_angle_alpha 90.00000
_cell_angle_beta 105.550(10)
_cell_angle_gamma 90.00000
_cell_formula_units_Z 2
_cell_length_a 8.5730(10)
_cell_length_b 10.6280(10)
_cell_length_c 6.5440(10)
_cell_measurement_reflns_used 30
_cell_measurement_temperature 293(2)
_cell_measurement_theta_max 30
_cell_measurement_theta_min 25
_cell_volume 574.42(13)
_computing_cell_refinement LQPARM
_computing_molecular_graphics ORTEP
_computing_publication_material PARST
_computing_structure_refinement 'SHELX76 and SHELXL92'
_computing_structure_solution SHELXS86
_diffrn_ambient_temperature 293(2)
_diffrn_measurement_device 'Siemens-AED diffractometer'
_diffrn_measurement_method '\q-2\q scan'
_diffrn_radiation_monochromator 'Ni filter'
_diffrn_radiation_source 'standard Cu anode'
_diffrn_radiation_type 'Cu K\a~1~'
_diffrn_radiation_wavelength 1.5405620
_diffrn_reflns_av_R_equivalents 0.0086
_diffrn_reflns_av_sigmaI/netI 0.0409
_diffrn_reflns_limit_h_max 10
_diffrn_reflns_limit_h_min -10
_diffrn_reflns_limit_k_max 12
_diffrn_reflns_limit_k_min 0
_diffrn_reflns_limit_l_max 7
_diffrn_reflns_limit_l_min 0
_diffrn_reflns_number 1242
_diffrn_reflns_reduction_process
;
Standard. Lp correction.
;
_diffrn_reflns_theta_max 69.96
_diffrn_reflns_theta_min 5.36
_diffrn_standards_decay_% 'within statistical fluctuation'
_diffrn_standards_interval_count 50
_diffrn_standards_number 1
_exptl_absorpt_coefficient_mu .662
_exptl_crystal_colour colourless
_exptl_crystal_density_diffrn 1.228
_exptl_crystal_description
;
small prisms
;
_exptl_crystal_F_000 232
_exptl_crystal_size_max 0.36
_exptl_crystal_size_mid 0.33
_exptl_crystal_size_min 0.27
_refine_diff_density_max 0.36
_refine_diff_density_min -0.31
_refine_ls_extinction_coef 0.035(4)
_refine_ls_extinction_method ' F~c~^*^ = kF~c~[1+0.001F~c~^2^l^3^/sin(2q)]^-1/4^'
_refine_ls_goodness_of_fit_all 0.944
_refine_ls_goodness_of_fit_obs 1.049
_refine_ls_hydrogen_treatment refU
_refine_ls_matrix_type full
_refine_ls_number_parameters 143
_refine_ls_number_reflns 1147
_refine_ls_number_restraints 0
_refine_ls_restrained_S_all 1.015
_refine_ls_restrained_S_obs 1.049
_refine_ls_R_factor_all 0.0667
_refine_ls_R_factor_obs 0.0486
_refine_ls_shift/esd_max -0.020
_refine_ls_shift/esd_mean 0.002
_refine_ls_structure_factor_coef Fsqd
_refine_ls_weighting_scheme
;
calc w = 1/[\s^2^(F~o~^2^)+(0.0830P)^2^+0.0000P] where
P = (F~o~^2^+2F~c~^2^)/3
;
_refine_ls_wR_factor_all 0.1384
_refine_ls_wR_factor_obs 0.1219
_reflns_number_observed 864
_reflns_number_total 1152
_reflns_observed_criterion I>2\s(I)
_cod_data_source_file ha1032.cif
_cod_data_source_block 4
_cod_original_cell_volume 574.40(10)
_cod_original_sg_symbol_H-M 'P 21'
_cod_database_code 2001549

loop_
_symmetry_equiv_pos_as_xyz
'x, y, z'
'-x, y+1/2, -z'

loop_
_atom_site_aniso_label
_atom_site_aniso_U_11
_atom_site_aniso_U_22
_atom_site_aniso_U_33
_atom_site_aniso_U_12
_atom_site_aniso_U_13
_atom_site_aniso_U_23
O1 .101(3) .0490(16) .0512(17) .0083(13) .0149(16) -.0294(17)
O2 .096(2) .0360(13) .0417(14) -.0035(12) .0254(14) .0055(14)
O3 .0472(13) .0452(14) .0483(13) -.0090(13) .0127(11) .0047(12)
C1 .056(2) .0365(17) .0424(19) .0004(16) .0133(16) -.0079(16)
C2 .057(3) .092(4) .090(4) .004(3) .012(3) -.020(3)
C3 .082(4) .149(7) .122(5) .066(5) -.032(3) -.024(4)
C4 .066(3) .120(5) .063(3) .025(3) .022(2) .040(4)
C5 .071(2) .0336(18) .0459(18) .0059(16) .0237(17) .0119(18)
C6 .057(2) .0301(16) .0351(16) -.0017(13) .0155(14) -.0007(15)
C7 .0512(19) .0428(19) .0422(17) .0058(16) .0072(15) -.0040(17)
C8 .054(2) .0330(17) .0391(18) -.0008(14) .0121(15) -.0031(15)
C9 .082(3) .060(3) .065(3) -.003(2) .025(2) -.027(2)
C10 .117(5) .091(4) .072(3) -.023(3) .023(3) -.058(4)
C11 .075(3) .113(4) .050(2) -.004(3) .002(2) -.035(3)
C12 .057(2) .058(3) .073(3) -.009(2) .024(2) .010(2)

loop_
_atom_site_label
_atom_site_fract_x
_atom_site_fract_y
_atom_site_fract_z
_atom_site_U_iso_or_equiv
_atom_site_thermal_displace_type
_atom_site_calc_flag
_atom_site_calc_attached_atom
_atom_site_type_symbol
O1 -.0440(4) -.00039 -.5287(5) .0681(13) Uani . . O
O2 -.0970(4) -.2530(4) -.5635(4) .0566(11) Uani . . O
O3 -.2271(3) -.1341(4) .0197(4) .0469(8) Uani . . O
C1 -.0211(5) -.0685(5) -.3374(5) .0450(11) Uani . . C
C2 .1541(6) -.1020(7) -.2315(8) .081(2) Uani . . C
C3 .1534(9) -.1584(9) -.0116(12) .129(3) Uani . . C
C4 .0585(6) -.2672(7) -.0197(8) .082(2) Uani . . C
C5 -.1007(5) -.2713(5) -.1886(6) .0485(13) Uani . . C
C6 -.1236(5) -.1877(4) -.3866(5) .0400(12) Uani . . C
C7 -.3004(4) -.1611(5) -.3853(6) .0465(13) Uani . . C
C8 -.2606(4) -.2189(4) -.1567(5) .0422(11) Uani . . C
C9 -.3922(7) -.3152(5) -.1571(7) .0678(18) Uani . . C
C10 -.4487(8) -.3580(7) -.3880(8) .094(3) Uani . . C
C11 -.4375(6) -.2427(8) -.5176(7) .082(2) Uani . . C
C12 -.3526(5) -.0483(6) .0255(7) .0611(16) Uani . . C
H1 -.003(7) .072(2) -.5020(11) .082(12) Uiso . O1 H
H2 -.125(6) -.2064(19) -.6729(18) .082(12) Uiso . O2 H
H1A -.0615(5) -.0179(5) -.2392(5) .047(6) Uiso . C1 H
H2A .1938(6) -.1632(7) -.3154(8) .139(8) Uiso . C2 H
H2B .2221(6) -.0277(7) -.2137(8) .139(8) Uiso . C2 H
H3A .1145(9) -.0945(9) .0685(12) .139(8) Uiso . C3 H
H3B .2640(9) -.1781(9) .0653(12) .139(8) Uiso . C3 H
H4A .1224(6) -.3391(7) -.0399(8) .139(8) Uiso . C4 H
H4B .0363(6) -.2773(7) .1172(8) .139(8) Uiso . C4 H
H5 -.1199(5) -.3577(5) -.2361(6) .047(6) Uiso . C5 H
H7 -.3267(4) -.0722(5) -.3896(6) .047(6) Uiso . C7 H
H9A -.3492(7) -.3853(5) -.0642(7) .139(8) Uiso . C9 H
H9B -.4805(7) -.2773(5) -.1121(7) .139(8) Uiso . C9 H
H10A -.5593(8) -.3887(7) -.4212(8) .139(8) Uiso . C10 H
H10B -.3796(8) -.4245(7) -.4156(8) .139(8) Uiso . C10 H
H11A -.4147(6) -.2667(8) -.6497(7) .139(8) Uiso . C11 H
H11B -.5389(6) -.1966(8) -.5505(7) .139(8) Uiso . C11 H
H12A -.4438(19) -.0940(7) .050(6) .124(15) Uiso . C12 H
H12B -.3131(15) .012(2) .139(4) .124(15) Uiso . C12 H
H12C -.387(3) -.004(3) -.109(2) .124(15) Uiso . C12 H

loop_
_geom_angle_atom_site_label_1
_geom_angle_atom_site_label_2
_geom_angle_atom_site_label_3
_geom_angle
_geom_angle_publ_flag
C1 O1 H1 109.5(5) no
C6 O2 H2 109.0(10) no
C8 O3 C12 115.9(3) yes
O1 C1 H1A 108.2(4) no
O1 C1 C6 107.6(3) yes
O1 C1 C2 114.2(3) yes
C6 C1 H1A 108.2(5) no
C2 C1 H1A 108.2(4) no
C2 C1 C6 110.2(4) yes
C1 C2 H2B 110.7(6) no
C1 C2 H2A 110.7(5) no
C1 C2 C3 105.3(4) yes
H2A C2 H2B 108.8(7) no
C3 C2 H2B 110.7(6) no
C3 C2 H2A 110.7(7) no
C2 C3 H3B 108.5(8) no
C2 C3 H3A 108.5(9) no
C2 C3 C4 115.3(6) yes
H3A C3 H3B 107.0(10) no
C4 C3 H3B 108.0(10) no
C4 C3 H3A 108.5(8) no
C3 C4 H4B 108.1(7) no
C3 C4 H4A 108.1(6) no
C3 C4 C5 116.8(6) yes
H4A C4 H4B 107.3(8) no
C5 C4 H4B 108.1(5) no
C5 C4 H4A 108.1(5) no
C4 C5 H5 107.7(5) no
C4 C5 C8 123.5(3) yes
C4 C5 C6 119.1(4) yes
C8 C5 H5 107.7(4) no
C6 C5 H5 107.7(4) no
C6 C5 C8 89.3(3) yes
C1 C6 C5 111.4(3) yes
O2 C6 C5 113.1(3) yes
O2 C6 C1 111.7(3) yes
C5 C6 C7 90.3(3) yes
C1 C6 C7 110.9(4) yes
O2 C6 C7 117.8(3) yes
C6 C7 H7 113.5(4) no
C6 C7 C11 120.0(4) yes
C6 C7 C8 88.3(3) yes
C11 C7 H7 113.5(4) no
C8 C7 H7 113.5(4) no
C8 C7 C11 104.8(4) yes
C5 C8 C7 89.2(3) yes
O3 C8 C7 117.9(3) yes
O3 C8 C5 110.0(3) yes
C7 C8 C9 106.9(3) yes
C5 C8 C9 116.2(4) yes
O3 C8 C9 114.4(3) yes
C8 C9 H9B 111.0(6) no
C8 C9 H9A 111.0(6) no
C8 C9 C10 103.9(4) yes
H9A C9 H9B 109.0(6) no
C10 C9 H9B 111.0(6) no
C10 C9 H9A 111.0(6) no
C9 C10 H10B 110.7(6) no
C9 C10 H10A 110.7(6) no
C9 C10 C11 105.3(5) yes
H10A C10 H10B 108.8(9) no
C11 C10 H10B 110.7(6) no
C11 C10 H10A 110.7(6) no
C7 C11 C10 107.3(4) yes
C10 C11 H11B 110.3(6) no
C10 C11 H11A 110.3(8) no
C7 C11 H11B 110.3(7) no
C7 C11 H11A 110.3(6) no
H11A C11 H11B 108.5(6) no
O3 C12 H12C 109.0(10) no
O3 C12 H12B 109.0(10) no
O3 C12 H12A 109.5(6) no
H12B C12 H12C 109(2) no
H12A C12 H12C 109(2) no
H12A C12 H12B 109.0(10) no

loop_
_geom_bond_atom_site_label_1
_geom_bond_atom_site_label_2
_geom_bond_distance
_geom_bond_publ_flag
O1 C1 1.414(5) yes
O1 H1 .85(2) no
O2 C6 1.419(5) yes
O2 H2 .850(10) no
O3 C8 1.431(5) yes
O3 C12 1.419(6) yes
C1 C2 1.518(6) yes
C1 C6 1.526(6) yes
C1 H1A .970(6) no
C2 C3 1.560(10) yes
C2 H2A .970(9) no
C2 H2B .970(9) no
C3 C4 1.410(10) yes
C3 H3A .970(10) no
C3 H3B .970(10) no
C4 C5 1.509(5) yes
C4 H4A .970(10) no
C4 H4B .970(8) no
C5 C6 1.539(6) yes
C5 C8 1.545(6) yes
C5 H5 .970(7) no
C6 C7 1.545(6) yes
C7 C8 1.567(5) yes
C7 C11 1.529(7) yes
C7 H7 .970(7) no
C8 C9 1.523(7) yes
C9 C10 1.527(7) yes
C9 H9A .970(7) no
C9 H9B .970(8) no
C10 C11 1.508(10) yes
C10 H10A .970(10) no
C10 H10B .970(10) no
C11 H11A .970(8) no
C11 H11B .970(8) no
C12 H12A .97(2) no
C12 H12B .97(2) no
C12 H12C .97(2) no

loop_
_geom_contact_atom_site_label_1
_geom_contact_atom_site_label_2
_geom_contact_distance
O1 O2 2.722(4)
O2 C7 2.539(6)
O3 C4 2.898(7)
O3 C7 2.571(4)
C1 C4 2.913(8)
C1 C5 2.532(7)
C1 C7 2.529(6)
C2 C4 2.507(9)
C2 C5 2.901(8)
C3 C6 2.938(7)
C4 C6 2.628(6)
C4 C8 2.690(6)
C5 C9 2.604(7)
C6 C11 2.661(6)
